data_1577360
loop_
_publ_author_name
'Zhang, Qilong'
'Zhou, Xu'
'Shan, Xiaofeng'
'He, Fa'
'Bao, Yuwei'
'Xu, Hong'
'Zhu, Chun'
'Zhu, Bixue'

_publ_section_title
;
 Switching between photochromism and photoluminescence in Schiff base
 derivatives by molecular design of end groups.
;
_journal_issue 18
_journal_name_full 'Chemical science'
_journal_page_first 9193
_journal_page_last 9203
_journal_paper_doi 10.1039/d6sc00735j
_journal_volume 17
_journal_year 2026
_chemical_formula_moiety 'C33 H24 N2 O3'
_chemical_formula_sum 'C33 H24 N2 O3'
_chemical_formula_weight 496.54
_space_group_crystal_system triclinic
_space_group_IT_number 2
_space_group_name_Hall '-P 1'
_space_group_name_H-M_alt 'P -1'
_atom_sites_solution_hydrogens geom
_audit_creation_date 2024-11-03
_audit_creation_method
;
Olex2 1.2-beta
(compiled 2018.05.29 svn.r3508 for OlexSys, GUI svn.r5506)
;
_audit_update_record
;
2025-09-10 deposited with the CCDC.	2026-03-16 downloaded from the CCDC.
;
_cell_angle_alpha 91.759(4)
_cell_angle_beta 93.335(4)
_cell_angle_gamma 102.376(4)
_cell_formula_units_Z 2
_cell_length_a 5.5572(7)
_cell_length_b 9.3767(13)
_cell_length_c 25.710(3)
_cell_measurement_reflns_used 1589
_cell_measurement_temperature 273(2)
_cell_measurement_theta_max 22.75
_cell_measurement_theta_min 3.33
_cell_volume 1305.1(3)
_computing_molecular_graphics 'Olex2 (Dolomanov et al., 2009)'
_computing_publication_material 'Olex2 (Dolomanov et al., 2009)'
_computing_structure_refinement 'ShelXL (Sheldrick, 2015)'
_diffrn_ambient_temperature 273.15
_diffrn_measured_fraction_theta_full 0.991
_diffrn_measured_fraction_theta_max 0.974
_diffrn_measurement_device_type 'Bruker APEX-II CCD'
_diffrn_measurement_method '\f and \w scans'
_diffrn_radiation_type MoK\a
_diffrn_radiation_wavelength 0.71073
_diffrn_reflns_av_R_equivalents 0.1147
_diffrn_reflns_av_unetI/netI 0.2272
_diffrn_reflns_Laue_measured_fraction_full 0.991
_diffrn_reflns_Laue_measured_fraction_max 0.974
_diffrn_reflns_limit_h_max 7
_diffrn_reflns_limit_h_min -7
_diffrn_reflns_limit_k_max 12
_diffrn_reflns_limit_k_min -12
_diffrn_reflns_limit_l_max 34
_diffrn_reflns_limit_l_min -33
_diffrn_reflns_number 14067
_diffrn_reflns_point_group_measured_fraction_full 0.991
_diffrn_reflns_point_group_measured_fraction_max 0.974
_diffrn_reflns_theta_full 25.242
_diffrn_reflns_theta_max 28.283
_diffrn_reflns_theta_min 2.677
_exptl_absorpt_coefficient_mu 0.081
_exptl_absorpt_correction_type none
_exptl_crystal_density_diffrn 1.264
_exptl_crystal_F_000 520
_exptl_crystal_size_max 0.2
_exptl_crystal_size_mid 0.12
_exptl_crystal_size_min 0.1
_refine_diff_density_max 0.223
_refine_diff_density_min -0.308
_refine_diff_density_rms 0.059
_refine_ls_extinction_method none
_refine_ls_goodness_of_fit_ref 1.032
_refine_ls_hydrogen_treatment constr
_refine_ls_matrix_type full
_refine_ls_number_parameters 344
_refine_ls_number_reflns 6324
_refine_ls_number_restraints 0
_refine_ls_restrained_S_all 1.032
_refine_ls_R_factor_all 0.2894
_refine_ls_R_factor_gt 0.1406
_refine_ls_shift/su_max 0.000
_refine_ls_shift/su_mean 0.000
_refine_ls_structure_factor_coef Fsqd
_refine_ls_weighting_details 'w=1/[\s^2^(Fo^2^)+3.7296P] where P=(Fo^2^+2Fc^2^)/3'
_refine_ls_weighting_scheme calc
_refine_ls_wR_factor_gt 0.1886
_refine_ls_wR_factor_ref 0.2362
_reflns_Friedel_coverage 0.000
_reflns_number_gt 2596
_reflns_number_total 6324
_reflns_threshold_expression 'I > 2\s(I)'
_cod_data_source_file d6sc00735j2.cif
_cod_data_source_block aaa_CCDC1
_cod_database_code 1577360
_shelx_shelxl_version_number 2014/7
_shelx_space_group_comment
;
The symmetry employed for this shelxl refinement is uniquely defined
by the following loop, which should always be used as a source of
symmetry information in preference to the above space-group names.
They are only intended as comments.
;
_shelx_estimated_absorpt_t_max 0.992
_shelx_estimated_absorpt_t_min 0.984
_olex2_refinement_description
;
1. Fixed Uiso
 At 1.2 times of:
  All C(H) groups
 At 1.5 times of:
  All O(H) groups
2.a Aromatic/amide H refined with riding coordinates:
 C12(H12), C11(H11), C10(H10), C26(H26), C27(H27), C29(H29), C30(H30),
 C33(H33), C32(H32), C22(H22), C23(H23), C6(H6), C5(H5), C4(H4), C3(H3), C2(H2),
  C13(H13), C14(H14), C20(H20), C19(H19), C18(H18), C17(H17), C16(H16)
2.b Idealised tetrahedral OH refined as rotating group:
 O1(H1)
;
_olex2_submission_special_instructions 'No special instructions were received'

loop_
_space_group_symop_operation_xyz
'x, y, z'
'-x, -y, -z'

loop_
_atom_site_label
_atom_site_type_symbol
_atom_site_fract_x
_atom_site_fract_y
_atom_site_fract_z
_atom_site_U_iso_or_equiv
_atom_site_adp_type
_atom_site_occupancy
_atom_site_site_symmetry_order
_atom_site_calc_flag
_atom_site_refinement_flags_posn
_atom_site_refinement_flags_adp
_atom_site_refinement_flags_occupancy
_atom_site_disorder_assembly
_atom_site_disorder_group
O2 O 0.6616(11) 0.0929(7) 0.37089(19) 0.102(2) Uani 1 1 d . . . . .
O1 O 0.0309(9) 0.5419(5) 0.58825(15) 0.0525(13) Uani 1 1 d . . . . .
H1 H 0.1100 0.4952 0.5711 0.079 Uiso 1 1 calc GR . . . .
N1 N 0.3336(8) 0.3736(5) 0.57219(18) 0.0361(12) Uani 1 1 d . . . . .
O3 O 0.9056(11) 0.0229(6) 0.4264(2) 0.0805(17) Uani 1 1 d . . . . .
C12 C 0.2998(19) 0.2475(10) 0.9824(3) 0.078(3) Uani 1 1 d . . . . .
H12 H 0.3326 0.2283 1.0171 0.094 Uiso 1 1 calc R . . . .
C11 C 0.0750(17) 0.1873(8) 0.9575(3) 0.073(2) Uani 1 1 d . . . . .
H11 H -0.0449 0.1254 0.9749 0.088 Uiso 1 1 calc R . . . .
C10 C 0.0276(12) 0.2189(7) 0.9064(2) 0.0489(18) Uani 1 1 d . . . . .
H10 H -0.1250 0.1771 0.8895 0.059 Uiso 1 1 calc R . . . .
C9 C 0.2006(10) 0.3111(6) 0.8796(2) 0.0312(13) Uani 1 1 d . . . . .
C8 C 0.1443(9) 0.3399(6) 0.8239(2) 0.0279(13) Uani 1 1 d . . . . .
C7 C 0.1889(10) 0.4722(6) 0.8046(2) 0.0310(14) Uani 1 1 d . . . . .
C21 C 0.1573(10) 0.4912(5) 0.7472(2) 0.0287(13) Uani 1 1 d . . . . .
C26 C 0.2701(10) 0.4233(6) 0.7105(2) 0.0338(14) Uani 1 1 d . . . . .
H26 H 0.3762 0.3650 0.7222 0.041 Uiso 1 1 calc R . . . .
C25 C 0.2356(10) 0.4364(6) 0.6571(2) 0.0312(13) Uani 1 1 d . . . . .
C27 C 0.3606(11) 0.3604(6) 0.6214(2) 0.0400(15) Uani 1 1 d . . . . .
H27 H 0.4623 0.3009 0.6343 0.048 Uiso 1 1 calc R . . . .
C28 C 0.4505(10) 0.3002(6) 0.5352(2) 0.0314(13) Uani 1 1 d . . . . .
C29 C 0.3631(12) 0.3019(7) 0.4840(2) 0.0491(17) Uani 1 1 d . . . . .
H29 H 0.2380 0.3511 0.4760 0.059 Uiso 1 1 calc R . . . .
C30 C 0.4572(11) 0.2322(7) 0.4440(2) 0.0459(17) Uani 1 1 d . . . . .
H30 H 0.3971 0.2326 0.4095 0.055 Uiso 1 1 calc R . . . .
C31 C 0.6439(11) 0.1623(7) 0.4580(2) 0.0404(15) Uani 1 1 d . . . . .
N2 N 0.7420(11) 0.0875(6) 0.4149(2) 0.0532(15) Uani 1 1 d . . . . .
C33 C 0.6399(10) 0.2281(6) 0.5461(2) 0.0388(15) Uani 1 1 d . . . . .
H33 H 0.7014 0.2261 0.5805 0.047 Uiso 1 1 calc R . . . .
C32 C 0.7373(10) 0.1602(6) 0.5075(2) 0.0398(15) Uani 1 1 d . . . . .
H32 H 0.8658 0.1132 0.5151 0.048 Uiso 1 1 calc R . . . .
C22 C 0.0028(11) 0.5782(6) 0.7276(2) 0.0411(16) Uani 1 1 d . . . . .
H22 H -0.0740 0.6283 0.7511 0.049 Uiso 1 1 calc R . . . .
C23 C -0.0414(12) 0.5936(7) 0.6751(2) 0.0481(17) Uani 1 1 d . . . . .
H23 H -0.1507 0.6503 0.6637 0.058 Uiso 1 1 calc R . . . .
C24 C 0.0766(11) 0.5247(6) 0.6393(2) 0.0367(14) Uani 1 1 d . . . . .
C1 C 0.2679(10) 0.6136(6) 0.8362(2) 0.0306(13) Uani 1 1 d . . . . .
C6 C 0.4709(11) 0.7182(7) 0.8240(2) 0.0476(17) Uani 1 1 d . . . . .
H6 H 0.5637 0.6997 0.7966 0.057 Uiso 1 1 calc R . . . .
C5 C 0.5359(13) 0.8494(7) 0.8523(3) 0.059(2) Uani 1 1 d . . . . .
H5 H 0.6741 0.9183 0.8442 0.071 Uiso 1 1 calc R . . . .
C4 C 0.4006(14) 0.8793(7) 0.8918(2) 0.0548(19) Uani 1 1 d . . . . .
H4 H 0.4460 0.9685 0.9105 0.066 Uiso 1 1 calc R . . . .
C3 C 0.2016(14) 0.7807(8) 0.9042(3) 0.0572(19) Uani 1 1 d . . . . .
H3 H 0.1093 0.8020 0.9312 0.069 Uiso 1 1 calc R . . . .
C2 C 0.1323(12) 0.6457(6) 0.8765(2) 0.0475(17) Uani 1 1 d . . . . .
H2 H -0.0054 0.5775 0.8853 0.057 Uiso 1 1 calc R . . . .
C13 C 0.4746(16) 0.3356(9) 0.9562(3) 0.077(3) Uani 1 1 d . . . . .
H13 H 0.6286 0.3746 0.9730 0.092 Uiso 1 1 calc R . . . .
C14 C 0.4276(12) 0.3685(7) 0.9048(3) 0.0548(18) Uani 1 1 d . . . . .
H14 H 0.5492 0.4293 0.8875 0.066 Uiso 1 1 calc R . . . .
C15 C 0.0302(9) 0.2062(5) 0.79033(19) 0.0257(12) Uani 1 1 d . . . . .
C20 C -0.1910(11) 0.1977(6) 0.7609(2) 0.0371(15) Uani 1 1 d . . . . .
H20 H -0.2730 0.2739 0.7637 0.045 Uiso 1 1 calc R . . . .
C19 C -0.2906(11) 0.0802(7) 0.7279(2) 0.0507(18) Uani 1 1 d . . . . .
H19 H -0.4389 0.0764 0.7086 0.061 Uiso 1 1 calc R . . . .
C18 C -0.1680(14) -0.0333(8) 0.7235(3) 0.062(2) Uani 1 1 d . . . . .
H18 H -0.2312 -0.1128 0.7005 0.075 Uiso 1 1 calc R . . . .
C17 C 0.0468(13) -0.0277(7) 0.7533(3) 0.059(2) Uani 1 1 d . . . . .
H17 H 0.1284 -0.1042 0.7506 0.071 Uiso 1 1 calc R . . . .
C16 C 0.1419(11) 0.0890(6) 0.7868(2) 0.0375(15) Uani 1 1 d . . . . .
H16 H 0.2847 0.0894 0.8076 0.045 Uiso 1 1 calc R . . . .

loop_
_atom_site_aniso_label
_atom_site_aniso_U_11
_atom_site_aniso_U_22
_atom_site_aniso_U_33
_atom_site_aniso_U_23
_atom_site_aniso_U_13
_atom_site_aniso_U_12
O2 0.109(5) 0.174(7) 0.032(3) -0.029(3) -0.008(3) 0.056(5)
O1 0.074(4) 0.058(3) 0.033(2) 0.007(2) -0.004(2) 0.031(3)
N1 0.038(3) 0.038(3) 0.033(3) 0.010(2) 0.006(2) 0.008(2)
O3 0.090(4) 0.099(5) 0.062(4) -0.009(3) 0.017(3) 0.042(4)
C12 0.118(8) 0.107(8) 0.021(4) 0.003(4) 0.001(5) 0.047(7)
C11 0.106(7) 0.067(6) 0.048(5) 0.018(4) 0.017(5) 0.020(5)
C10 0.060(5) 0.054(4) 0.031(4) 0.011(3) 0.011(3) 0.004(4)
C9 0.027(3) 0.034(3) 0.034(3) 0.000(3) 0.002(3) 0.008(3)
C8 0.025(3) 0.026(3) 0.032(3) -0.002(3) 0.006(2) 0.003(3)
C7 0.029(3) 0.036(3) 0.031(3) 0.006(3) 0.009(3) 0.012(3)
C21 0.030(3) 0.018(3) 0.036(3) 0.004(2) 0.009(3) -0.002(3)
C26 0.040(4) 0.027(3) 0.038(3) 0.005(3) 0.006(3) 0.014(3)
C25 0.029(3) 0.031(3) 0.032(3) 0.004(3) 0.008(3) 0.001(3)
C27 0.044(4) 0.036(4) 0.043(4) 0.012(3) 0.005(3) 0.014(3)
C28 0.031(3) 0.032(3) 0.030(3) 0.005(3) 0.004(3) 0.003(3)
C29 0.049(4) 0.057(4) 0.043(4) 0.012(3) -0.001(3) 0.015(4)
C30 0.038(4) 0.067(5) 0.025(3) 0.007(3) 0.001(3) -0.006(4)
C31 0.037(4) 0.045(4) 0.031(3) -0.012(3) 0.000(3) -0.007(3)
N2 0.059(4) 0.057(4) 0.036(3) -0.010(3) 0.008(3) -0.004(3)
C33 0.039(4) 0.047(4) 0.030(3) 0.003(3) -0.004(3) 0.009(3)
C32 0.032(4) 0.051(4) 0.039(4) 0.003(3) 0.010(3) 0.012(3)
C22 0.048(4) 0.033(4) 0.046(4) -0.002(3) 0.009(3) 0.016(3)
C23 0.057(5) 0.041(4) 0.055(4) 0.004(3) -0.003(4) 0.031(4)
C24 0.040(4) 0.034(4) 0.035(3) 0.004(3) -0.002(3) 0.008(3)
C1 0.028(3) 0.033(3) 0.033(3) -0.002(3) 0.002(3) 0.011(3)
C6 0.044(4) 0.041(4) 0.057(4) -0.006(3) 0.023(3) 0.003(3)
C5 0.060(5) 0.039(4) 0.071(5) -0.011(4) 0.003(4) -0.003(4)
C4 0.072(5) 0.042(4) 0.045(4) -0.016(3) -0.010(4) 0.008(4)
C3 0.071(5) 0.053(5) 0.047(4) -0.016(4) 0.018(4) 0.010(4)
C2 0.052(4) 0.036(4) 0.051(4) -0.007(3) 0.021(3) -0.003(3)
C13 0.077(6) 0.095(7) 0.060(5) -0.007(5) -0.033(5) 0.033(5)
C14 0.042(4) 0.067(5) 0.052(4) 0.000(4) -0.003(3) 0.005(4)
C15 0.027(3) 0.022(3) 0.031(3) 0.008(2) 0.005(2) 0.008(3)
C20 0.040(4) 0.028(3) 0.044(4) -0.005(3) -0.005(3) 0.012(3)
C19 0.039(4) 0.059(5) 0.048(4) -0.010(4) -0.015(3) 0.003(4)
C18 0.068(5) 0.056(5) 0.058(5) -0.027(4) 0.001(4) 0.007(4)
C17 0.067(5) 0.022(4) 0.088(6) -0.007(4) 0.012(4) 0.011(4)
C16 0.035(4) 0.024(3) 0.055(4) 0.000(3) 0.000(3) 0.011(3)

loop_
_atom_type_symbol
_atom_type_description
_atom_type_scat_dispersion_real
_atom_type_scat_dispersion_imag
_atom_type_scat_source
C C 0.0033 0.0016 'International Tables Vol C Tables 4.2.6.8 and 6.1.1.4'
H H 0.0000 0.0000 'International Tables Vol C Tables 4.2.6.8 and 6.1.1.4'
N N 0.0061 0.0033 'International Tables Vol C Tables 4.2.6.8 and 6.1.1.4'
O O 0.0106 0.0060 'International Tables Vol C Tables 4.2.6.8 and 6.1.1.4'

loop_
_geom_angle_atom_site_label_1
_geom_angle_atom_site_label_2
_geom_angle_atom_site_label_3
_geom_angle
_geom_angle_site_symmetry_1
_geom_angle_site_symmetry_3
_geom_angle_publ_flag
C27 N1 C28 123.3(5) . . ?
C13 C12 C11 119.6(7) . . ?
C12 C11 C10 119.5(8) . . ?
C11 C10 C9 121.7(7) . . ?
C10 C9 C8 120.1(5) . . ?
C14 C9 C10 118.1(6) . . ?
C14 C9 C8 121.7(5) . . ?
C9 C8 C15 114.5(5) . . ?
C7 C8 C9 123.9(5) . . ?
C7 C8 C15 121.6(5) . . ?
C8 C7 C21 120.9(5) . . ?
C8 C7 C1 125.4(5) . . ?
C21 C7 C1 113.8(5) . . ?
C26 C21 C7 123.7(5) . . ?
C26 C21 C22 115.6(5) . . ?
C22 C21 C7 120.7(5) . . ?
C21 C26 C25 124.1(5) . . ?
C26 C25 C27 120.3(5) . . ?
C26 C25 C24 118.2(5) . . ?
C24 C25 C27 121.5(5) . . ?
N1 C27 C25 120.9(5) . . ?
C29 C28 N1 115.6(5) . . ?
C29 C28 C33 118.3(5) . . ?
C33 C28 N1 126.1(5) . . ?
C28 C29 C30 121.6(6) . . ?
C31 C30 C29 116.7(6) . . ?
C30 C31 N2 116.2(6) . . ?
C32 C31 C30 123.4(6) . . ?
C32 C31 N2 120.4(6) . . ?
O2 N2 O3 122.9(6) . . ?
O2 N2 C31 119.9(6) . . ?
O3 N2 C31 117.3(6) . . ?
C32 C33 C28 121.2(5) . . ?
C31 C32 C33 118.7(6) . . ?
C23 C22 C21 122.9(5) . . ?
C22 C23 C24 120.0(5) . . ?
O1 C24 C25 122.0(5) . . ?
O1 C24 C23 118.8(5) . . ?
C23 C24 C25 119.2(5) . . ?
C6 C1 C7 121.0(5) . . ?
C2 C1 C7 120.7(5) . . ?
C2 C1 C6 118.2(6) . . ?
C5 C6 C1 120.3(6) . . ?
C4 C5 C6 120.7(7) . . ?
C3 C4 C5 120.3(6) . . ?
C4 C3 C2 120.3(6) . . ?
C1 C2 C3 120.1(6) . . ?
C12 C13 C14 121.2(8) . . ?
C9 C14 C13 119.8(7) . . ?
C20 C15 C8 120.9(5) . . ?
C16 C15 C8 121.4(5) . . ?
C16 C15 C20 117.7(5) . . ?
C19 C20 C15 121.7(5) . . ?
C20 C19 C18 119.2(6) . . ?
C17 C18 C19 119.6(6) . . ?
C16 C17 C18 120.6(6) . . ?
C17 C16 C15 121.1(6) . . ?

loop_
_geom_bond_atom_site_label_1
_geom_bond_atom_site_label_2
_geom_bond_distance
_geom_bond_site_symmetry_2
_geom_bond_publ_flag
O2 N2 1.197(6) . ?
O1 C24 1.343(6) . ?
N1 C27 1.277(7) . ?
N1 C28 1.423(6) . ?
O3 N2 1.224(7) . ?
C12 C11 1.368(10) . ?
C12 C13 1.359(11) . ?
C11 C10 1.379(9) . ?
C10 C9 1.380(7) . ?
C9 C8 1.493(7) . ?
C9 C14 1.376(8) . ?
C8 C7 1.329(7) . ?
C8 C15 1.498(7) . ?
C7 C21 1.498(7) . ?
C7 C1 1.501(7) . ?
C21 C26 1.374(7) . ?
C21 C22 1.389(7) . ?
C26 C25 1.389(7) . ?
C25 C27 1.442(7) . ?
C25 C24 1.401(7) . ?
C28 C29 1.378(7) . ?
C28 C33 1.388(7) . ?
C29 C30 1.387(8) . ?
C30 C31 1.377(8) . ?
C31 N2 1.484(7) . ?
C31 C32 1.350(7) . ?
C33 C32 1.363(7) . ?
C22 C23 1.377(8) . ?
C23 C24 1.383(8) . ?
C1 C6 1.385(8) . ?
C1 C2 1.378(7) . ?
C6 C5 1.377(8) . ?
C5 C4 1.356(8) . ?
C4 C3 1.341(9) . ?
C3 C2 1.401(8) . ?
C13 C14 1.390(9) . ?
C15 C20 1.392(7) . ?
C15 C16 1.376(6) . ?
C20 C19 1.366(8) . ?
C19 C18 1.386(8) . ?
C18 C17 1.370(9) . ?
C17 C16 1.364(8) . ?

loop_
_geom_hbond_atom_site_label_D
_geom_hbond_atom_site_label_H
_geom_hbond_atom_site_label_A
_geom_hbond_distance_DH
_geom_hbond_distance_HA
_geom_hbond_distance_DA
_geom_hbond_angle_DHA
_geom_hbond_site_symmetry_A
O1 H1 N1 0.82 1.86 2.582(6) 146.8 .
C29 H29 O1 0.93 2.54 3.385(7) 152.0 2_566
C32 H32 O3 0.93 2.47 3.319(8) 152.2 2_756
